data_4112866
loop_
_publ_author_name
'Benjamin V. Mork'
'T. Don Tilley'
'Arthur J. Schultz'
'John A. Cowan'

_publ_section_title
;
 Silylene Hydride Complexes of Molybdenum with Silicon-Hydrogen
 Interactions: Neutron Structure of
 (\h5-C5Me5)(Me2PCH2CH2PMe2)Mo(H)(SiEt2)
;
_journal_name_full 'Journal of the American Chemical Society'
_journal_page_first 10428
_journal_page_last 10440
_journal_paper_doi 10.1021/ja040026g
_journal_volume 126
_journal_year 2004
_chemical_formula_sum 'C20 H42 Mo P2 Si'
_chemical_formula_weight 468.51
_space_group_IT_number 14
_symmetry_cell_setting monoclinic
_symmetry_space_group_name_Hall '-P 2yn'
_symmetry_space_group_name_H-M 'P 1 21/n 1'
_atom_sites_solution_hydrogens geom
_atom_sites_solution_primary direct
_atom_sites_solution_secondary difmap
_audit_creation_method SHELXL
_cell_angle_alpha 90.00
_cell_angle_beta 102.3320(10)
_cell_angle_gamma 90.00
_cell_formula_units_Z 4
_cell_length_a 8.6997(6)
_cell_length_b 17.2330(11)
_cell_length_c 16.3335(11)
_cell_measurement_reflns_used 6586
_cell_measurement_temperature 144(1)
_cell_measurement_theta_max 49.4
_cell_measurement_theta_min 4.7
_cell_volume 2392.2(3)
_computing_cell_refinement 'Siemens SAINT'
_computing_data_collection 'Siemens SMART'
_computing_data_reduction 'Siemens SAINT'
_computing_molecular_graphics SHELXP
_computing_structure_refinement 'SHELXL-93 (Sheldrick, 1993)'
_computing_structure_solution 'SHELXS-86 (Sheldrick, 1990)'
_diffrn_ambient_temperature 144(1)
_diffrn_measurement_device SMART
_diffrn_measurement_method '\w scans'
_diffrn_radiation_monochromator graphite
_diffrn_radiation_source 'fine-focus sealed tube'
_diffrn_radiation_type MoK\a
_diffrn_radiation_wavelength 0.71073
_diffrn_reflns_av_R_equivalents 0.0281
_diffrn_reflns_av_sigmaI/netI 0.0339
_diffrn_reflns_limit_h_max 10
_diffrn_reflns_limit_h_min -10
_diffrn_reflns_limit_k_max 16
_diffrn_reflns_limit_k_min -19
_diffrn_reflns_limit_l_max 19
_diffrn_reflns_limit_l_min -11
_diffrn_reflns_number 10369
_diffrn_reflns_theta_max 24.74
_diffrn_reflns_theta_min 1.74
_exptl_absorpt_coefficient_mu 0.733
_exptl_absorpt_correction_T_max 1.0
_exptl_absorpt_correction_T_min 0.57
_exptl_absorpt_correction_type 'empirical, SADABS'
_exptl_crystal_colour block
_exptl_crystal_density_diffrn 1.301
_exptl_crystal_description red
_exptl_crystal_F_000 992
_exptl_crystal_size_max 0.28
_exptl_crystal_size_mid 0.25
_exptl_crystal_size_min 0.18
_refine_diff_density_max 0.574
_refine_diff_density_min -0.837
_refine_diff_density_rms 0.079
_refine_ls_extinction_method none
_refine_ls_goodness_of_fit_all 1.153
_refine_ls_goodness_of_fit_obs 1.188
_refine_ls_hydrogen_treatment mixed
_refine_ls_matrix_type full
_refine_ls_number_parameters 247
_refine_ls_number_reflns 3945
_refine_ls_number_restraints 0
_refine_ls_restrained_S_all 1.153
_refine_ls_restrained_S_obs 1.188
_refine_ls_R_factor_all 0.0365
_refine_ls_R_factor_obs 0.0316
_refine_ls_shift/esd_max 0.002
_refine_ls_shift/esd_mean 0.000
_refine_ls_structure_factor_coef Fsqd
_refine_ls_weighting_details 'w=1/[\s^2^(Fo^2^)+(0.0577P)^2^+0.0000P] where P=(Fo^2^+2Fc^2^)/3'
_refine_ls_weighting_scheme calc
_refine_ls_wR_factor_all 0.0906
_refine_ls_wR_factor_obs 0.0876
_reflns_number_observed 3501
_reflns_number_total 3945
_reflns_observed_criterion >2sigma(I)
_cod_data_source_file ja040026g_2.cif
_cod_data_source_block compound_4b_Xray
_cod_depositor_comments
;
The following automatic conversions were performed:

'_refine_ls_weighting_scheme' value 'calc
w=1/[\s^2^(Fo^2^)+(0.0577P)^2^+0.0000P] where P=(Fo^2^+2Fc^2^)/3' was
changed to 'calc'. New tag '_refine_ls_weighting_details' was
created. The value of the new tag was set to
'w=1/[\s^2^(Fo^2^)+(0.0577P)^2^+0.0000P] where P=(Fo^2^+2Fc^2^)/3'.

Automatic conversion script
Id: cif_fix_values 3143 2015-03-26 13:38:13Z robertas 
;
_cod_database_code 4112866

loop_
_symmetry_equiv_pos_as_xyz
'x, y, z'
'-x+1/2, y+1/2, -z+1/2'
'-x, -y, -z'
'x-1/2, -y-1/2, z-1/2'

loop_
_atom_site_aniso_label
_atom_site_aniso_U_11
_atom_site_aniso_U_22
_atom_site_aniso_U_33
_atom_site_aniso_U_23
_atom_site_aniso_U_13
_atom_site_aniso_U_12
Mo1 0.0172(2) 0.0183(2) 0.0173(2) 0.00082(8) 0.00562(10) -0.00036(8)
Si1 0.0214(4) 0.0222(4) 0.0263(4) -0.0008(3) 0.0083(3) -0.0020(3)
P1 0.0226(4) 0.0231(4) 0.0244(4) 0.0004(3) 0.0104(3) 0.0013(3)
P2 0.0247(4) 0.0209(4) 0.0198(4) 0.0015(3) 0.0061(3) 0.0018(3)
C1 0.0256(14) 0.0288(14) 0.0160(13) 0.0000(11) 0.0063(11) 0.0002(11)
C2 0.0279(14) 0.0241(14) 0.0158(13) 0.0015(10) 0.0043(11) 0.0007(11)
C3 0.0249(14) 0.0286(15) 0.0172(14) 0.0001(10) 0.0029(11) 0.0004(11)
C4 0.0286(14) 0.0241(14) 0.0180(13) -0.0008(11) 0.0026(11) -0.0043(11)
C5 0.0305(15) 0.0212(13) 0.0192(13) -0.0023(11) 0.0039(11) 0.0007(11)
C6 0.035(2) 0.043(2) 0.032(2) 0.0022(13) 0.0184(14) 0.0028(13)
C7 0.036(2) 0.031(2) 0.028(2) 0.0093(12) 0.0070(13) 0.0019(12)
C8 0.0243(14) 0.037(2) 0.032(2) 0.0014(13) 0.0005(12) 0.0046(12)
C9 0.034(2) 0.032(2) 0.033(2) 0.0005(13) 0.0035(13) -0.0094(13)
C10 0.046(2) 0.0273(15) 0.029(2) -0.0041(13) 0.0095(14) 0.0063(14)
C11 0.031(2) 0.033(2) 0.028(2) 0.0048(13) 0.0012(12) 0.0037(12)
C12 0.047(2) 0.0220(14) 0.030(2) 0.0035(12) 0.0079(14) 0.0050(13)
C13 0.038(2) 0.028(2) 0.027(2) 0.0063(12) 0.0147(13) 0.0045(12)
C14 0.036(2) 0.031(2) 0.0224(15) 0.0032(11) 0.0154(13) 0.0022(12)
C15 0.033(2) 0.0252(15) 0.039(2) -0.0007(13) 0.0165(13) 0.0052(12)
C16 0.028(2) 0.045(2) 0.045(2) -0.0059(14) 0.0164(15) -0.0070(13)
C17 0.033(2) 0.033(2) 0.038(2) 0.0011(13) 0.0145(13) -0.0068(13)
C18 0.059(2) 0.033(2) 0.065(2) 0.009(2) 0.025(2) -0.005(2)
C19 0.032(2) 0.032(2) 0.033(2) -0.0098(13) 0.0093(13) -0.0037(13)
C20 0.035(2) 0.049(2) 0.039(2) -0.0129(15) 0.0048(14) -0.0057(14)

loop_
_atom_site_label
_atom_site_type_symbol
_atom_site_fract_x
_atom_site_fract_y
_atom_site_fract_z
_atom_site_U_iso_or_equiv
_atom_site_thermal_displace_type
_atom_site_occupancy
_atom_site_calc_flag
_atom_site_refinement_flags
Mo1 Mo 0.12374(2) 0.158674(11) 0.780725(13) 0.01730(11) Uani 1 d .
Si1 Si -0.02658(8) 0.04899(4) 0.72944(5) 0.0228(2) Uani 1 d .
P1 P 0.28639(8) 0.12682(4) 0.68602(4) 0.0226(2) Uani 1 d .
P2 P 0.04031(8) 0.24931(4) 0.66911(4) 0.0216(2) Uani 1 d .
C1 C 0.0780(3) 0.17406(15) 0.9185(2) 0.0232(6) Uani 1 d .
C2 C 0.1960(3) 0.11608(14) 0.9224(2) 0.0227(6) Uani 1 d .
C3 C 0.3279(3) 0.15089(15) 0.8981(2) 0.0238(6) Uani 1 d .
C4 C 0.2926(3) 0.23110(15) 0.8802(2) 0.0239(6) Uani 1 d .
C5 C 0.1365(3) 0.24468(14) 0.8924(2) 0.0238(6) Uani 1 d .
C6 C -0.0744(4) 0.1658(2) 0.9466(2) 0.0350(7) Uani 1 d .
H6A H -0.0616(8) 0.1822(12) 1.0004(12) 0.052 Uiso 1 calc R
H6B H -0.1042(15) 0.1152(10) 0.9433(13) 0.052 Uiso 1 calc R
H6C H -0.1495(16) 0.1948(12) 0.9132(10) 0.052 Uiso 1 calc R
C7 C 0.1953(3) 0.0357(2) 0.9578(2) 0.0316(7) Uani 1 d .
H7A H 0.0905(18) 0.0173(6) 0.9490(11) 0.047 Uiso 1 calc R
H7B H 0.2399(22) 0.0367(2) 1.0159(10) 0.047 Uiso 1 calc R
H7C H 0.2549(21) 0.0022(6) 0.9307(10) 0.047 Uiso 1 calc R
C8 C 0.4855(3) 0.1112(2) 0.9082(2) 0.0319(7) Uani 1 d .
H8A H 0.5555(15) 0.1434(8) 0.8856(12) 0.048 Uiso 1 calc R
H8B H 0.4724(5) 0.0627(10) 0.8792(12) 0.048 Uiso 1 calc R
H8C H 0.5282(13) 0.1022(10) 0.9664(11) 0.048 Uiso 1 calc R
C9 C 0.4070(3) 0.2941(2) 0.8689(2) 0.0336(7) Uani 1 d .
H9A H 0.4370(19) 0.3224(9) 0.9192(9) 0.050 Uiso 1 calc R
H9B H 0.3586(12) 0.3277(9) 0.8255(12) 0.050 Uiso 1 calc R
H9C H 0.4967(20) 0.2715(4) 0.8551(13) 0.050 Uiso 1 calc R
C10 C 0.0593(4) 0.3226(2) 0.8968(2) 0.0341(7) Uani 1 d .
H10A H 0.1077(19) 0.3610(8) 0.8664(12) 0.051 Uiso 1 calc R
H10B H 0.0729(22) 0.3384(6) 0.9553(11) 0.051 Uiso 1 calc R
H10C H -0.0527(21) 0.3187(3) 0.8717(13) 0.051 Uiso 1 calc R
C11 C -0.1597(3) 0.2388(2) 0.6050(2) 0.0315(6) Uani 1 d .
H11A H -0.2364(13) 0.2443(11) 0.6407(6) 0.047 Uiso 1 calc R
H11B H -0.1709(8) 0.1874(10) 0.5785(10) 0.047 Uiso 1 calc R
H11C H -0.1784(9) 0.2790(9) 0.5615(10) 0.047 Uiso 1 calc R
C12 C 0.0415(4) 0.3550(2) 0.6852(2) 0.0331(7) Uani 1 d .
H12A H 0.1437(19) 0.3711(4) 0.7122(13) 0.050 Uiso 1 calc R
H12B H -0.0304(23) 0.3679(3) 0.7190(12) 0.050 Uiso 1 calc R
H12C H 0.0120(24) 0.3802(5) 0.6329(10) 0.050 Uiso 1 calc R
C13 C 0.1573(3) 0.2466(2) 0.5865(2) 0.0301(6) Uani 1 d .
H13A H 0.0913(14) 0.2643(4) 0.5320(12) 0.045 Uiso 1 calc R
H13B H 0.2497(20) 0.2821(8) 0.6018(3) 0.045 Uiso 1 calc R
C14 C 0.2134(4) 0.16340(15) 0.5781(2) 0.0282(6) Uani 1 d .
H14A H 0.2961(19) 0.16262(15) 0.5475(8) 0.042 Uiso 1 calc R
H14B H 0.1282(20) 0.1318(8) 0.5490(7) 0.042 Uiso 1 calc R
C15 C 0.3358(3) 0.0263(2) 0.6652(2) 0.0311(6) Uani 1 d .
H15A H 0.2413(16) -0.0022(6) 0.6443(12) 0.047 Uiso 1 calc R
H15B H 0.3918(22) 0.0029(6) 0.7159(9) 0.047 Uiso 1 calc R
H15C H 0.4000(21) 0.0257(2) 0.6244(11) 0.047 Uiso 1 calc R
C16 C 0.4875(4) 0.1678(2) 0.7034(2) 0.0382(8) Uani 1 d .
H16A H 0.4830(4) 0.2226(11) 0.7111(13) 0.057 Uiso 1 calc R
H16B H 0.5319(14) 0.1571(11) 0.6560(11) 0.057 Uiso 1 calc R
H16C H 0.5514(15) 0.1449(10) 0.7522(13) 0.057 Uiso 1 calc R
C17 C -0.1443(3) -0.0118(2) 0.7920(2) 0.0335(7) Uani 1 d .
H17A H -0.1306(4) 0.0093(5) 0.8476(13) 0.050 Uiso 1 calc R
H17B H -0.2541(26) -0.0083(2) 0.7660(6) 0.050 Uiso 1 calc R
C18 C -0.0953(4) -0.0975(2) 0.7982(2) 0.0505(9) Uani 1 d .
H18A H -0.1479(25) -0.1242(7) 0.8375(14) 0.076 Uiso 1 calc R
H18B H 0.0188(24) -0.1013(2) 0.8182(15) 0.076 Uiso 1 calc R
H18C H -0.1255(26) -0.1217(6) 0.7429(12) 0.076 Uiso 1 calc R
C19 C -0.0963(3) 0.0086(2) 0.6191(2) 0.0319(7) Uani 1 d .
H19A H -0.0517(10) 0.0430(7) 0.5786(9) 0.048 Uiso 1 calc R
H19B H -0.0487(11) -0.0455(11) 0.6173(2) 0.048 Uiso 1 calc R
C20 C -0.2749(4) 0.0022(2) 0.5862(2) 0.0414(8) Uani 1 d .
H20A H -0.2963(6) -0.0172(13) 0.5292(11) 0.062 Uiso 1 calc R
H20B H -0.3225(10) 0.0530(9) 0.5873(13) 0.062 Uiso 1 calc R
H20C H -0.3186(10) -0.0332(12) 0.6214(10) 0.062 Uiso 1 calc R
H100 H -0.0851(32) 0.1439(14) 0.7421(18) 0.023(7) Uiso 1 d .

loop_
_atom_type_symbol
_atom_type_description
_atom_type_scat_dispersion_real
_atom_type_scat_dispersion_imag
_atom_type_scat_source
C C 0.0033 0.0016 'International Tables Vol C Tables 4.2.6.8 and 6.1.1.4'
H H 0.0000 0.0000 'International Tables Vol C Tables 4.2.6.8 and 6.1.1.4'
Si Si 0.0817 0.0704 'International Tables Vol C Tables 4.2.6.8 and 6.1.1.4'
P P 0.1023 0.0942 'International Tables Vol C Tables 4.2.6.8 and 6.1.1.4'
Mo Mo -1.6832 0.6857 'International Tables Vol C Tables 4.2.6.8 and 6.1.1.4'

loop_
_geom_angle_atom_site_label_1
_geom_angle_atom_site_label_2
_geom_angle_atom_site_label_3
_geom_angle
C4 Mo1 C3 36.02(9)
C4 Mo1 C5 35.95(9)
C3 Mo1 C5 59.42(9)
C4 Mo1 Si1 155.19(7)
C3 Mo1 Si1 121.15(7)
C5 Mo1 Si1 136.01(7)
C4 Mo1 P1 101.84(7)
C3 Mo1 P1 93.86(7)
C5 Mo1 P1 136.11(7)
Si1 Mo1 P1 86.88(3)
C4 Mo1 C2 59.12(9)
C3 Mo1 C2 35.23(9)
C5 Mo1 C2 58.51(9)
Si1 Mo1 C2 96.31(6)
P1 Mo1 C2 119.45(6)
C4 Mo1 C1 59.00(9)
C3 Mo1 C1 58.62(9)
C5 Mo1 C1 35.00(9)
Si1 Mo1 C1 103.52(7)
P1 Mo1 C1 152.21(7)
C2 Mo1 C1 34.81(9)
C4 Mo1 P2 103.12(7)
C3 Mo1 P2 136.11(7)
C5 Mo1 P2 97.87(7)
Si1 Mo1 P2 101.44(3)
P1 Mo1 P2 77.31(2)
C2 Mo1 P2 156.37(6)
C1 Mo1 P2 124.22(7)
C4 Mo1 H100 139.6(8)
C3 Mo1 H100 144.4(9)
C5 Mo1 H100 103.8(8)
Si1 Mo1 H100 47.2(8)
P1 Mo1 H100 115.7(9)
C2 Mo1 H100 109.4(9)
C1 Mo1 H100 89.3(9)
P2 Mo1 H100 73.0(8)
C19 Si1 C17 101.97(13)
C19 Si1 Mo1 132.19(10)
C17 Si1 Mo1 124.92(10)
C19 Si1 H100 114.4(10)
C17 Si1 H100 104.4(9)
Mo1 Si1 H100 49.9(9)
C15 P1 C14 101.02(13)
C15 P1 C16 97.92(13)
C14 P1 C16 97.87(15)
C15 P1 Mo1 122.37(9)
C14 P1 Mo1 114.25(9)
C16 P1 Mo1 119.14(10)
C11 P2 C12 98.92(14)
C11 P2 C13 100.52(13)
C12 P2 C13 98.14(13)
C11 P2 Mo1 117.77(9)
C12 P2 Mo1 123.06(10)
C13 P2 Mo1 114.41(9)
C5 C1 C2 108.3(2)
C5 C1 C6 124.8(2)
C2 C1 C6 126.5(2)
C5 C1 Mo1 70.67(14)
C2 C1 Mo1 72.52(15)
C6 C1 Mo1 128.0(2)
C3 C2 C1 107.9(2)
C3 C2 C7 124.4(2)
C1 C2 C7 127.0(2)
C3 C2 Mo1 70.18(15)
C1 C2 Mo1 72.67(14)
C7 C2 Mo1 129.5(2)
C2 C3 C4 108.2(2)
C2 C3 C8 123.0(2)
C4 C3 C8 127.6(2)
C2 C3 Mo1 74.59(15)
C4 C3 Mo1 71.50(15)
C8 C3 Mo1 129.3(2)
C3 C4 C5 107.3(2)
C3 C4 C9 126.9(2)
C5 C4 C9 124.6(2)
C3 C4 Mo1 72.48(15)
C5 C4 Mo1 72.96(14)
C9 C4 Mo1 129.8(2)
C1 C5 C4 108.2(2)
C1 C5 C10 123.8(2)
C4 C5 C10 126.6(2)
C1 C5 Mo1 74.32(14)
C4 C5 Mo1 71.08(14)
C10 C5 Mo1 130.9(2)
C1 C6 H6A 109.5(2)
C1 C6 H6B 109.5(2)
H6A C6 H6B 109.5
C1 C6 H6C 109.5(2)
H6A C6 H6C 109.5
H6B C6 H6C 109.5
C2 C7 H7A 109.47(15)
C2 C7 H7B 109.47(14)
H7A C7 H7B 109.5
C2 C7 H7C 109.47(14)
H7A C7 H7C 109.5
H7B C7 H7C 109.5
C3 C8 H8A 109.47(15)
C3 C8 H8B 109.47(15)
H8A C8 H8B 109.5
C3 C8 H8C 109.5(2)
H8A C8 H8C 109.5
H8B C8 H8C 109.5
C4 C9 H9A 109.5(2)
C4 C9 H9B 109.47(15)
H9A C9 H9B 109.5
C4 C9 H9C 109.5(2)
H9A C9 H9C 109.5
H9B C9 H9C 109.5
C5 C10 H10A 109.5(2)
C5 C10 H10B 109.5(2)
H10A C10 H10B 109.5
C5 C10 H10C 109.5(2)
H10A C10 H10C 109.5
H10B C10 H10C 109.5
P2 C11 H11A 109.47(9)
P2 C11 H11B 109.47(9)
H11A C11 H11B 109.5
P2 C11 H11C 109.47(9)
H11A C11 H11C 109.5
H11B C11 H11C 109.5
P2 C12 H12A 109.47(10)
P2 C12 H12B 109.47(10)
H12A C12 H12B 109.5
P2 C12 H12C 109.47(9)
H12A C12 H12C 109.5
H12B C12 H12C 109.5
C14 C13 P2 108.9(2)
C14 C13 H13A 109.9(2)
P2 C13 H13A 109.91(9)
C14 C13 H13B 109.9(2)
P2 C13 H13B 109.91(9)
H13A C13 H13B 108.3
C13 C14 P1 106.5(2)
C13 C14 H14A 110.42(14)
P1 C14 H14A 110.42(9)
C13 C14 H14B 110.4(2)
P1 C14 H14B 110.42(9)
H14A C14 H14B 108.6
P1 C15 H15A 109.47(9)
P1 C15 H15B 109.47(10)
H15A C15 H15B 109.5
P1 C15 H15C 109.47(9)
H15A C15 H15C 109.5
H15B C15 H15C 109.5
P1 C16 H16A 109.47(10)
P1 C16 H16B 109.47(10)
H16A C16 H16B 109.5
P1 C16 H16C 109.47(11)
H16A C16 H16C 109.5
H16B C16 H16C 109.5
C18 C17 Si1 113.0(2)
C18 C17 H17A 109.0(2)
Si1 C17 H17A 108.99(9)
C18 C17 H17B 109.0(2)
Si1 C17 H17B 108.99(10)
H17A C17 H17B 107.8
C17 C18 H18A 109.5(2)
C17 C18 H18B 109.5(2)
H18A C18 H18B 109.5
C17 C18 H18C 109.5(2)
H18A C18 H18C 109.5
H18B C18 H18C 109.5
C20 C19 Si1 116.8(2)
C20 C19 H19A 108.1(2)
Si1 C19 H19A 108.10(9)
C20 C19 H19B 108.1(2)
Si1 C19 H19B 108.10(9)
H19A C19 H19B 107.3
C19 C20 H20A 109.5(2)
C19 C20 H20B 109.5(2)
H20A C20 H20B 109.5
C19 C20 H20C 109.5(2)
H20A C20 H20C 109.5
H20B C20 H20C 109.5

loop_
_geom_bond_atom_site_label_1
_geom_bond_atom_site_label_2
_geom_bond_distance
Mo1 C4 2.310(3)
Mo1 C3 2.323(3)
Mo1 C5 2.335(2)
Mo1 Si1 2.3487(7)
Mo1 P1 2.3730(7)
Mo1 C2 2.380(2)
Mo1 C1 2.382(3)
Mo1 P2 2.3926(7)
Mo1 H100 1.81(3)
Si1 C19 1.907(3)
Si1 C17 1.908(3)
Si1 H100 1.74(2)
P1 C15 1.835(3)
P1 C14 1.852(3)
P1 C16 1.852(3)
P2 C11 1.838(3)
P2 C12 1.839(3)
P2 C13 1.856(3)
C1 C5 1.419(4)
C1 C2 1.424(4)
C1 C6 1.500(4)
C2 C3 1.424(4)
C2 C7 1.502(3)
C3 C4 1.432(4)
C3 C8 1.509(4)
C4 C5 1.434(4)
C4 C9 1.510(4)
C5 C10 1.510(4)
C6 H6A 0.91(2)
C6 H6B 0.91(2)
C6 H6C 0.91(2)
C7 H7A 0.95(2)
C7 H7B 0.95(2)
C7 H7C 0.95(2)
C8 H8A 0.96(2)
C8 H8B 0.96(2)
C8 H8C 0.96(2)
C9 H9A 0.94(2)
C9 H9B 0.94(2)
C9 H9C 0.94(2)
C10 H10A 0.98(2)
C10 H10B 0.98(2)
C10 H10C 0.98(2)
C11 H11A 0.98(2)
C11 H11B 0.98(2)
C11 H11C 0.98(2)
C12 H12A 0.94(2)
C12 H12B 0.94(2)
C12 H12C 0.94(2)
C13 C14 1.530(4)
C13 H13A 1.00(2)
C13 H13B 1.00(2)
C14 H14A 0.96(2)
C14 H14B 0.96(2)
C15 H15A 0.96(2)
C15 H15B 0.96(2)
C15 H15C 0.96(2)
C16 H16A 0.95(2)
C16 H16B 0.95(2)
C16 H16C 0.95(2)
C17 C18 1.536(4)
C17 H17A 0.96(2)
C17 H17B 0.96(2)
C18 H18A 0.98(2)
C18 H18B 0.98(2)
C18 H18C 0.98(2)
C19 C20 1.535(4)
C19 H19A 1.02(2)
C19 H19B 1.02(2)
C20 H20A 0.97(2)
C20 H20B 0.97(2)
C20 H20C 0.97(2)

loop_
_geom_torsion_atom_site_label_1
_geom_torsion_atom_site_label_2
_geom_torsion_atom_site_label_3
_geom_torsion_atom_site_label_4
_geom_torsion
C4 Mo1 Si1 C19 -153.7(2)
C3 Mo1 Si1 C19 -134.54(15)
C5 Mo1 Si1 C19 148.73(15)
P1 Mo1 Si1 C19 -41.92(13)
C2 Mo1 Si1 C19 -161.22(14)
C1 Mo1 Si1 C19 164.17(14)
P2 Mo1 Si1 C19 34.46(13)
C4 Mo1 Si1 C17 39.3(2)
C3 Mo1 Si1 C17 58.50(14)
C5 Mo1 Si1 C17 -18.2(2)
P1 Mo1 Si1 C17 151.12(12)
C2 Mo1 Si1 C17 31.82(13)
C1 Mo1 Si1 C17 -2.79(14)
P2 Mo1 Si1 C17 -132.49(12)
C4 Mo1 P1 C15 118.30(13)
C3 Mo1 P1 C15 82.80(13)
C5 Mo1 P1 C15 131.10(15)
Si1 Mo1 P1 C15 -38.24(12)
C2 Mo1 P1 C15 57.24(14)
C1 Mo1 P1 C15 75.3(2)
P2 Mo1 P1 C15 -140.71(12)
C4 Mo1 P1 C14 -119.43(12)
C3 Mo1 P1 C14 -154.93(12)
C5 Mo1 P1 C14 -106.64(14)
Si1 Mo1 P1 C14 84.03(10)
C2 Mo1 P1 C14 179.51(12)
C1 Mo1 P1 C14 -162.5(2)
P2 Mo1 P1 C14 -18.44(10)
C4 Mo1 P1 C16 -4.40(14)
C3 Mo1 P1 C16 -39.90(14)
C5 Mo1 P1 C16 8.4(2)
Si1 Mo1 P1 C16 -160.94(12)
C2 Mo1 P1 C16 -65.46(14)
C1 Mo1 P1 C16 -47.4(2)
P2 Mo1 P1 C16 96.59(12)
C4 Mo1 P2 C11 -147.99(13)
C3 Mo1 P2 C11 -165.13(14)
C5 Mo1 P2 C11 -111.79(13)
Si1 Mo1 P2 C11 28.49(11)
P1 Mo1 P2 C11 112.60(11)
C2 Mo1 P2 C11 -109.4(2)
C1 Mo1 P2 C11 -86.74(13)
C4 Mo1 P2 C12 -24.50(15)
C3 Mo1 P2 C12 -41.6(2)
C5 Mo1 P2 C12 11.71(14)
Si1 Mo1 P2 C12 151.98(13)
P1 Mo1 P2 C12 -123.91(13)
C2 Mo1 P2 C12 14.1(2)
C1 Mo1 P2 C12 36.75(15)
C4 Mo1 P2 C13 94.26(12)
C3 Mo1 P2 C13 77.12(14)
C5 Mo1 P2 C13 130.46(12)
Si1 Mo1 P2 C13 -89.27(11)
P1 Mo1 P2 C13 -5.15(11)
C2 Mo1 P2 C13 132.8(2)
C1 Mo1 P2 C13 155.51(13)
C4 Mo1 C1 C5 37.97(15)
C3 Mo1 C1 C5 80.3(2)
C5 Mo1 C1 C5 0.000(1)
Si1 Mo1 C1 C5 -161.20(14)
P1 Mo1 C1 C5 89.2(2)
C2 Mo1 C1 C5 117.3(2)
P2 Mo1 C1 C5 -47.0(2)
C4 Mo1 C1 C2 -79.4(2)
C3 Mo1 C1 C2 -36.98(15)
C5 Mo1 C1 C2 -117.3(2)
Si1 Mo1 C1 C2 81.49(15)
P1 Mo1 C1 C2 -28.2(2)
C2 Mo1 C1 C2 0.000(2)
P2 Mo1 C1 C2 -164.29(12)
C4 Mo1 C1 C6 157.6(3)
C3 Mo1 C1 C6 -160.1(3)
C5 Mo1 C1 C6 119.6(3)
Si1 Mo1 C1 C6 -41.6(2)
P1 Mo1 C1 C6 -151.2(2)
C2 Mo1 C1 C6 -123.1(3)
P2 Mo1 C1 C6 72.6(2)
C5 C1 C2 C3 -0.3(3)
C6 C1 C2 C3 -173.6(3)
Mo1 C1 C2 C3 61.7(2)
C5 C1 C2 C7 171.1(2)
C6 C1 C2 C7 -2.1(4)
Mo1 C1 C2 C7 -126.9(3)
C5 C1 C2 Mo1 -62.0(2)
C6 C1 C2 Mo1 124.8(3)
Mo1 C1 C2 Mo1 0.000(1)
C4 Mo1 C2 C3 -38.11(15)
C3 Mo1 C2 C3 0.0
C5 Mo1 C2 C3 -80.4(2)
Si1 Mo1 C2 C3 138.23(14)
P1 Mo1 C2 C3 48.3(2)
C1 Mo1 C2 C3 -117.1(2)
P2 Mo1 C2 C3 -83.1(2)
C4 Mo1 C2 C1 79.0(2)
C3 Mo1 C2 C1 117.1(2)
C5 Mo1 C2 C1 36.70(15)
Si1 Mo1 C2 C1 -104.67(14)
P1 Mo1 C2 C1 165.36(13)
C1 Mo1 C2 C1 0.000(2)
P2 Mo1 C2 C1 34.0(3)
C4 Mo1 C2 C7 -156.9(3)
C3 Mo1 C2 C7 -118.8(3)
C5 Mo1 C2 C7 160.8(3)
Si1 Mo1 C2 C7 19.4(2)
P1 Mo1 C2 C7 -70.6(2)
C1 Mo1 C2 C7 124.1(3)
P2 Mo1 C2 C7 158.0(2)
C1 C2 C3 C4 0.8(3)
C7 C2 C3 C4 -170.9(2)
Mo1 C2 C3 C4 64.1(2)
C1 C2 C3 C8 169.5(2)
C7 C2 C3 C8 -2.2(4)
Mo1 C2 C3 C8 -127.2(3)
C1 C2 C3 Mo1 -63.3(2)
C7 C2 C3 Mo1 125.0(2)
Mo1 C2 C3 Mo1 0.0
C4 Mo1 C3 C2 115.7(2)
C5 Mo1 C3 C2 77.6(2)
Si1 Mo1 C3 C2 -50.7(2)
P1 Mo1 C3 C2 -139.37(14)
C2 Mo1 C3 C2 0.0
C1 Mo1 C3 C2 36.53(14)
P2 Mo1 C3 C2 144.96(12)
C4 Mo1 C3 C4 0.000(1)
C5 Mo1 C3 C4 -38.16(15)
Si1 Mo1 C3 C4 -166.43(12)
P1 Mo1 C3 C4 104.89(14)
C2 Mo1 C3 C4 -115.7(2)
C1 Mo1 C3 C4 -79.2(2)
P2 Mo1 C3 C4 29.2(2)
C4 Mo1 C3 C8 -123.9(3)
C5 Mo1 C3 C8 -162.1(3)
Si1 Mo1 C3 C8 69.7(2)
P1 Mo1 C3 C8 -19.0(2)
C2 Mo1 C3 C8 120.3(3)
C1 Mo1 C3 C8 156.9(3)
P2 Mo1 C3 C8 -94.7(2)
C2 C3 C4 C5 -0.9(3)
C8 C3 C4 C5 -169.0(3)
Mo1 C3 C4 C5 65.2(2)
C2 C3 C4 C9 166.9(3)
C8 C3 C4 C9 -1.2(5)
Mo1 C3 C4 C9 -127.0(3)
C2 C3 C4 Mo1 -66.1(2)
C8 C3 C4 Mo1 125.8(3)
Mo1 C3 C4 Mo1 0.0
C3 Mo1 C4 C3 0.000(1)
C5 Mo1 C4 C3 115.0(2)
Si1 Mo1 C4 C3 28.6(3)
P1 Mo1 C4 C3 -80.13(15)
C2 Mo1 C4 C3 37.26(15)
C1 Mo1 C4 C3 78.1(2)
P2 Mo1 C4 C3 -159.67(14)
C3 Mo1 C4 C5 -115.0(2)
C5 Mo1 C4 C5 0.0
Si1 Mo1 C4 C5 -86.5(2)
P1 Mo1 C4 C5 164.84(13)
C2 Mo1 C4 C5 -77.8(2)
C1 Mo1 C4 C5 -36.95(14)
P2 Mo1 C4 C5 85.30(14)
C3 Mo1 C4 C9 123.8(3)
C5 Mo1 C4 C9 -121.2(3)
Si1 Mo1 C4 C9 152.4(2)
P1 Mo1 C4 C9 43.7(2)
C2 Mo1 C4 C9 161.0(3)
C1 Mo1 C4 C9 -158.1(3)
P2 Mo1 C4 C9 -35.9(3)
C2 C1 C5 C4 -0.3(3)
C6 C1 C5 C4 173.1(3)
Mo1 C1 C5 C4 -63.5(2)
C2 C1 C5 C10 -167.8(2)
C6 C1 C5 C10 5.6(4)
Mo1 C1 C5 C10 129.1(3)
C2 C1 C5 Mo1 63.2(2)
C6 C1 C5 Mo1 -123.4(3)
Mo1 C1 C5 Mo1 0.0
C3 C4 C5 C1 0.7(3)
C9 C4 C5 C1 -167.5(2)
Mo1 C4 C5 C1 65.6(2)
C3 C4 C5 C10 167.8(3)
C9 C4 C5 C10 -0.4(4)
Mo1 C4 C5 C10 -127.4(3)
C3 C4 C5 Mo1 -64.8(2)
C9 C4 C5 Mo1 127.0(3)
Mo1 C4 C5 Mo1 0.0
C4 Mo1 C5 C1 -116.1(2)
C3 Mo1 C5 C1 -77.8(2)
Si1 Mo1 C5 C1 26.8(2)
P1 Mo1 C5 C1 -137.74(13)
C2 Mo1 C5 C1 -36.49(15)
C1 Mo1 C5 C1 0.000(1)
P2 Mo1 C5 C1 142.40(14)
C4 Mo1 C5 C4 0.0
C3 Mo1 C5 C4 38.24(14)
Si1 Mo1 C5 C4 142.90(13)
P1 Mo1 C5 C4 -21.7(2)
C2 Mo1 C5 C4 79.6(2)
C1 Mo1 C5 C4 116.1(2)
P2 Mo1 C5 C4 -101.52(14)
C4 Mo1 C5 C10 122.5(3)
C3 Mo1 C5 C10 160.7(3)
Si1 Mo1 C5 C10 -94.6(3)
P1 Mo1 C5 C10 100.8(3)
C2 Mo1 C5 C10 -157.9(3)
C1 Mo1 C5 C10 -121.4(3)
P2 Mo1 C5 C10 21.0(3)
C11 P2 C13 C14 -94.9(2)
C12 P2 C13 C14 164.4(2)
Mo1 P2 C13 C14 32.3(2)
P2 C13 C14 P1 -44.6(2)
C15 P1 C14 C13 176.4(2)
C16 P1 C14 C13 -83.9(2)
Mo1 P1 C14 C13 43.1(2)
C19 Si1 C17 C18 67.7(3)
Mo1 Si1 C17 C18 -122.2(2)
C17 Si1 C19 C20 49.7(3)
Mo1 Si1 C19 C20 -119.4(2)
